data_7049687
loop_
_publ_author_name
'Xu, Xingyu'
'Zhang, Zengyu'
'Huang, Shiqing'
'Cao, Lei'
'Liu, Wei'
'Yan, Xiaoyu'

_publ_section_title
;
 4-Halo-1,2,3-triazolylidenes: stable carbenes featuring halogen bonding.
;
_journal_issue 20
_journal_name_full 'Dalton transactions (Cambridge, England : 2003)'
_journal_page_first 6931
_journal_page_last 6941
_journal_paper_doi 10.1039/c9dt01018a
_journal_volume 48
_journal_year 2019
_chemical_formula_moiety 'C28 H34 Cl I Ir N3 O2, C H2 Cl2'
_chemical_formula_sum 'C29 H36 Cl3 I Ir N3 O2'
_chemical_formula_weight 884.06
_space_group_crystal_system monoclinic
_space_group_IT_number 14
_space_group_name_Hall '-P 2yn'
_space_group_name_H-M_alt 'P 1 21/n 1'
_symmetry_space_group_name_Hall '-P 2yn'
_symmetry_space_group_name_H-M 'P 1 21/n 1'
_atom_sites_solution_hydrogens geom
_atom_sites_solution_primary iterative
_audit_creation_date 2018-05-28
_audit_creation_method
;
Olex2 1.2
(compiled 2018.05.18 svn.r3508 for OlexSys, GUI svn.r5497)
;
_audit_update_record
;
2018-07-24 deposited with the CCDC.    2019-04-12 downloaded from the CCDC.
;
_cell_angle_alpha 90
_cell_angle_beta 100.473(2)
_cell_angle_gamma 90
_cell_formula_units_Z 4
_cell_length_a 10.7391(7)
_cell_length_b 20.1341(15)
_cell_length_c 15.7287(10)
_cell_measurement_reflns_used 9848
_cell_measurement_temperature 200(2)
_cell_measurement_theta_max 30.550
_cell_measurement_theta_min 2.357
_cell_volume 3344.2(4)
_computing_cell_refinement 'SAINT V8.38A (?, 2016)'
_computing_data_reduction 'SAINT V8.38A (?, 2016)'
_computing_molecular_graphics 'Olex2 (Dolomanov et al., 2009)'
_computing_publication_material 'Olex2 (Dolomanov et al., 2009)'
_computing_structure_refinement 'XL (Sheldrick, 2008)'
_computing_structure_solution 'ShelXT (Sheldrick, 2015)'
_diffrn_ambient_temperature 200.01
_diffrn_measured_fraction_theta_full 0.998
_diffrn_measured_fraction_theta_max 0.993
_diffrn_measurement_device_type 'Bruker APEX-II CCD'
_diffrn_measurement_method '\f and \w scans'
_diffrn_radiation_type MoK\a
_diffrn_radiation_wavelength 0.71073
_diffrn_reflns_av_R_equivalents 0.0389
_diffrn_reflns_av_unetI/netI 0.0379
_diffrn_reflns_Laue_measured_fraction_full 0.998
_diffrn_reflns_Laue_measured_fraction_max 0.993
_diffrn_reflns_limit_h_max 14
_diffrn_reflns_limit_h_min -15
_diffrn_reflns_limit_k_max 28
_diffrn_reflns_limit_k_min -28
_diffrn_reflns_limit_l_max 22
_diffrn_reflns_limit_l_min -22
_diffrn_reflns_number 43360
_diffrn_reflns_point_group_measured_fraction_full 0.998
_diffrn_reflns_point_group_measured_fraction_max 0.993
_diffrn_reflns_theta_full 25.242
_diffrn_reflns_theta_max 30.588
_diffrn_reflns_theta_min 2.357
_diffrn_standards_number 0
_exptl_absorpt_coefficient_mu 5.184
_exptl_absorpt_correction_T_max 0.7461
_exptl_absorpt_correction_T_min 0.4442
_exptl_absorpt_correction_type multi-scan
_exptl_absorpt_process_details
'SADABS-2016/2 (Bruker,2016/2) was used for absorption correction. wR2(int) was 0.0843 before and 0.0504 after correction. The Ratio of minimum to maximum transmission is 0.5954. The \l/2 correction factor is Not present.'
_exptl_crystal_colour 'clear light colourless'
_exptl_crystal_colour_lustre clear
_exptl_crystal_colour_modifier light
_exptl_crystal_colour_primary colourless
_exptl_crystal_density_diffrn 1.756
_exptl_crystal_description block
_exptl_crystal_F_000 1712
_exptl_crystal_size_max 0.21
_exptl_crystal_size_mid 0.2
_exptl_crystal_size_min 0.18
_exptl_transmission_factor_max 0.7461
_exptl_transmission_factor_min 0.4442
_refine_diff_density_max 1.018
_refine_diff_density_min -1.002
_refine_diff_density_rms 0.117
_refine_ls_extinction_method none
_refine_ls_goodness_of_fit_ref 1.042
_refine_ls_hydrogen_treatment constr
_refine_ls_matrix_type full
_refine_ls_number_parameters 360
_refine_ls_number_reflns 10222
_refine_ls_number_restraints 0
_refine_ls_restrained_S_all 1.042
_refine_ls_R_factor_all 0.0509
_refine_ls_R_factor_gt 0.0327
_refine_ls_shift/su_max 0.002
_refine_ls_shift/su_mean 0.000
_refine_ls_structure_factor_coef Fsqd
_refine_ls_weighting_details 'w=1/[\s^2^(Fo^2^)+(0.0185P)^2^+5.7894P] where P=(Fo^2^+2Fc^2^)/3'
_refine_ls_weighting_scheme calc
_refine_ls_wR_factor_gt 0.0613
_refine_ls_wR_factor_ref 0.0663
_reflns_Friedel_coverage 0.000
_reflns_number_gt 8208
_reflns_number_total 10222
_reflns_threshold_expression 'I > 2\s(I)'
_cod_data_source_file c9dt01018a2.cif
_cod_data_source_block mo_xxy20180102ircl_0m_a
_cod_depositor_comments 'Adding full bibliography for 7049675--7049689.cif.'
_cod_database_code 7049687
_shelx_shelxl_version_number 2016/6
_shelx_space_group_comment
;
The symmetry employed for this shelxl refinement is uniquely defined
by the following loop, which should always be used as a source of
symmetry information in preference to the above space-group names.
They are only intended as comments.
;
_shelx_estimated_absorpt_t_max 0.455
_shelx_estimated_absorpt_t_min 0.409
_olex2_refinement_description
;
1. Fixed Uiso
 At 1.2 times of:
  All C(H) groups, All C(H,H) groups
 At 1.5 times of:
  All C(H,H,H) groups
2.a Ternary CH refined with riding coordinates:
 C24(H24), C21(H21), C18(H18), C15(H15)
2.b Secondary CH2 refined with riding coordinates:
 C27(H27A,H27B)
2.c Aromatic/amide H refined with riding coordinates:
 C7(H7), C6(H6), C5(H5), C13(H13), C12(H12), C11(H11)
2.d Idealised Me refined as rotating group:
 C25(H25A,H25B,H25C), C26(H26A,H26B,H26C), C22(H22A,H22B,H22C), C23(H23A,H23B,
 H23C), C19(H19A,H19B,H19C), C20(H20A,H20B,H20C), C17(H17A,H17B,H17C), C16(H16A,
 H16B,H16C)
;
_olex2_submission_special_instructions 'No special instructions were received'

loop_
_space_group_symop_operation_xyz
'x, y, z'
'-x+1/2, y+1/2, -z+1/2'
'-x, -y, -z'
'x-1/2, -y-1/2, z-1/2'

loop_
_atom_site_label
_atom_site_type_symbol
_atom_site_fract_x
_atom_site_fract_y
_atom_site_fract_z
_atom_site_U_iso_or_equiv
_atom_site_adp_type
_atom_site_occupancy
_atom_site_site_symmetry_order
_atom_site_calc_flag
_atom_site_refinement_flags_posn
Ir1 Ir 0.35871(2) 0.38015(2) 0.37893(2) 0.03063(4) Uani 1 1 d .
Cl3 Cl 0.22302(17) 0.59054(11) 0.64788(12) 0.1049(6) Uani 1 1 d .
I1 I 0.51294(3) 0.56253(2) 0.40780(2) 0.03871(7) Uani 1 1 d .
O1 O 0.2646(5) 0.2951(2) 0.5118(2) 0.1132(19) Uani 1 1 d .
N3 N 0.4510(2) 0.53390(12) 0.21603(14) 0.0199(5) Uani 1 1 d .
C3 C 0.4744(3) 0.60192(15) 0.19308(18) 0.0231(6) Uani 1 1 d .
N2 N 0.4130(2) 0.48937(12) 0.15455(14) 0.0193(5) Uani 1 1 d .
O2 O 0.5543(4) 0.2862(3) 0.3675(3) 0.0847(13) Uani 1 1 d .
Cl2 Cl 0.05372(16) 0.60738(7) 0.48333(10) 0.0790(4) Uani 1 1 d .
C8 C 0.3738(3) 0.64689(16) 0.18805(19) 0.0266(6) Uani 1 1 d .
Cl1 Cl 0.19733(12) 0.45783(8) 0.38552(8) 0.0675(3) Uani 1 1 d .
N1 N 0.3900(2) 0.43556(12) 0.19905(14) 0.0186(5) Uani 1 1 d .
C7 C 0.4003(4) 0.71258(18) 0.1712(2) 0.0348(8) Uani 1 1 d .
H7 H 0.335263 0.744962 0.168249 0.042 Uiso 1 1 calc R
C6 C 0.5189(4) 0.73183(18) 0.1588(2) 0.0390(8) Uani 1 1 d .
H6 H 0.534559 0.777062 0.147113 0.047 Uiso 1 1 calc R
C5 C 0.6151(4) 0.68578(19) 0.1632(2) 0.0364(8) Uani 1 1 d .
H5 H 0.695875 0.699789 0.153671 0.044 Uiso 1 1 calc R
C4 C 0.5961(3) 0.61901(17) 0.1814(2) 0.0278(6) Uani 1 1 d .
C24 C 0.7016(3) 0.5694(2) 0.1855(2) 0.0374(8) Uani 1 1 d .
H24 H 0.669735 0.525541 0.202425 0.045 Uiso 1 1 calc R
C25 C 0.8172(4) 0.5885(3) 0.2541(4) 0.0738(16) Uani 1 1 d .
H25A H 0.880299 0.552929 0.259414 0.111 Uiso 1 1 calc GR
H25B H 0.790598 0.595187 0.309917 0.111 Uiso 1 1 calc GR
H25C H 0.854214 0.629741 0.236747 0.111 Uiso 1 1 calc GR
C26 C 0.7391(5) 0.5612(3) 0.0972(3) 0.0616(13) Uani 1 1 d .
H26A H 0.663645 0.551000 0.054000 0.092 Uiso 1 1 calc GR
H26B H 0.800183 0.524748 0.099570 0.092 Uiso 1 1 calc GR
H26C H 0.777520 0.602414 0.081374 0.092 Uiso 1 1 calc GR
C21 C 0.2416(3) 0.62630(18) 0.1987(2) 0.0316(7) Uani 1 1 d .
H21 H 0.243320 0.577873 0.213020 0.038 Uiso 1 1 calc R
C22 C 0.1481(4) 0.6368(2) 0.1137(3) 0.0478(10) Uani 1 1 d .
H22A H 0.177588 0.612534 0.067108 0.072 Uiso 1 1 calc GR
H22B H 0.142494 0.684264 0.099712 0.072 Uiso 1 1 calc GR
H22C H 0.064338 0.620301 0.119925 0.072 Uiso 1 1 calc GR
C23 C 0.1978(4) 0.6642(3) 0.2721(3) 0.0552(12) Uani 1 1 d .
H23A H 0.194297 0.711760 0.258943 0.083 Uiso 1 1 calc GR
H23B H 0.257613 0.656423 0.326192 0.083 Uiso 1 1 calc GR
H23C H 0.113536 0.648573 0.278410 0.083 Uiso 1 1 calc GR
C2 C 0.4519(3) 0.50877(16) 0.29635(17) 0.0222(6) Uani 1 1 d .
C1 C 0.4104(3) 0.44367(15) 0.28713(17) 0.0211(6) Uani 1 1 d .
C9 C 0.3496(3) 0.37609(15) 0.14938(17) 0.0210(6) Uani 1 1 d .
C14 C 0.2202(3) 0.36233(16) 0.12929(19) 0.0256(6) Uani 1 1 d .
C13 C 0.1846(3) 0.30699(19) 0.0776(2) 0.0366(8) Uani 1 1 d .
H13 H 0.097470 0.295752 0.062435 0.044 Uiso 1 1 calc R
C12 C 0.2736(4) 0.26803(19) 0.0477(2) 0.0405(9) Uani 1 1 d .
H12 H 0.247175 0.230628 0.012186 0.049 Uiso 1 1 calc R
C11 C 0.4001(4) 0.28319(18) 0.0693(2) 0.0354(8) Uani 1 1 d .
H11 H 0.460169 0.255760 0.048619 0.042 Uiso 1 1 calc R
C10 C 0.4424(3) 0.33773(16) 0.12071(19) 0.0250(6) Uani 1 1 d .
C18 C 0.5820(3) 0.35464(19) 0.1413(2) 0.0341(8) Uani 1 1 d .
H18 H 0.594427 0.389067 0.187938 0.041 Uiso 1 1 calc R
C19 C 0.6237(4) 0.3846(3) 0.0616(3) 0.0530(11) Uani 1 1 d .
H19A H 0.610894 0.352015 0.014505 0.080 Uiso 1 1 calc GR
H19B H 0.713600 0.396533 0.075727 0.080 Uiso 1 1 calc GR
H19C H 0.573450 0.424435 0.043420 0.080 Uiso 1 1 calc GR
C20 C 0.6631(4) 0.2946(2) 0.1744(3) 0.0520(11) Uani 1 1 d .
H20A H 0.654323 0.260600 0.129126 0.078 Uiso 1 1 calc GR
H20B H 0.635093 0.276536 0.225580 0.078 Uiso 1 1 calc GR
H20C H 0.751997 0.308204 0.189606 0.078 Uiso 1 1 calc GR
C15 C 0.1229(3) 0.40802(19) 0.1577(2) 0.0313(7) Uani 1 1 d .
H15 H 0.166038 0.433034 0.209736 0.038 Uiso 1 1 calc R
C17 C 0.0761(4) 0.4581(2) 0.0875(3) 0.0467(10) Uani 1 1 d .
H17A H 0.148484 0.481731 0.071801 0.070 Uiso 1 1 calc GR
H17B H 0.019840 0.490038 0.108553 0.070 Uiso 1 1 calc GR
H17C H 0.029632 0.435094 0.036541 0.070 Uiso 1 1 calc GR
C16 C 0.0124(4) 0.3704(3) 0.1829(4) 0.0715(16) Uani 1 1 d .
H16A H -0.045308 0.401874 0.203342 0.107 Uiso 1 1 calc GR
H16B H 0.044229 0.338783 0.229147 0.107 Uiso 1 1 calc GR
H16C H -0.033070 0.346310 0.132571 0.107 Uiso 1 1 calc GR
C27 C 0.1304(7) 0.5535(3) 0.5610(4) 0.0851(18) Uani 1 1 d .
H27A H 0.066017 0.525914 0.582098 0.102 Uiso 1 1 calc R
H27B H 0.184133 0.523312 0.533459 0.102 Uiso 1 1 calc R
C28 C 0.2999(5) 0.3272(2) 0.4621(2) 0.0614(14) Uani 1 1 d .
C29 C 0.4946(6) 0.3189(2) 0.3729(3) 0.0492(12) Uani 1 1 d .

loop_
_atom_site_aniso_label
_atom_site_aniso_U_11
_atom_site_aniso_U_22
_atom_site_aniso_U_33
_atom_site_aniso_U_23
_atom_site_aniso_U_13
_atom_site_aniso_U_12
Ir1 0.04624(8) 0.02923(7) 0.01615(5) 0.00145(5) 0.00493(5) -0.01565(6)
Cl3 0.0899(11) 0.1150(15) 0.0972(12) -0.0425(11) -0.0161(9) -0.0061(10)
I1 0.06281(16) 0.03398(12) 0.01735(9) -0.00297(8) 0.00204(9) -0.01706(11)
O1 0.210(5) 0.095(3) 0.0412(18) 0.0021(19) 0.041(2) -0.093(3)
N3 0.0228(12) 0.0202(12) 0.0163(10) 0.0011(9) 0.0031(9) -0.0017(9)
C3 0.0315(16) 0.0206(14) 0.0171(12) 0.0016(11) 0.0039(11) -0.0051(12)
N2 0.0227(12) 0.0189(12) 0.0166(10) 0.0007(9) 0.0043(9) -0.0008(9)
O2 0.082(3) 0.105(4) 0.065(2) 0.016(3) 0.007(2) -0.015(3)
Cl2 0.1084(11) 0.0542(8) 0.0725(8) 0.0150(6) 0.0112(8) -0.0008(7)
C8 0.0345(17) 0.0233(15) 0.0220(14) -0.0005(12) 0.0046(12) -0.0024(13)
Cl1 0.0710(8) 0.0868(10) 0.0516(6) -0.0133(6) 0.0297(6) -0.0100(7)
N1 0.0193(12) 0.0217(12) 0.0152(10) 0.0007(9) 0.0039(9) -0.0013(9)
C7 0.044(2) 0.0246(17) 0.0354(17) 0.0033(14) 0.0058(15) 0.0016(14)
C6 0.056(2) 0.0231(17) 0.0381(19) 0.0021(14) 0.0101(17) -0.0103(16)
C5 0.040(2) 0.035(2) 0.0356(18) 0.0026(15) 0.0114(15) -0.0141(16)
C4 0.0297(16) 0.0301(17) 0.0235(14) 0.0016(13) 0.0046(12) -0.0062(13)
C24 0.0258(17) 0.041(2) 0.046(2) 0.0072(17) 0.0087(15) -0.0033(15)
C25 0.039(2) 0.091(4) 0.082(4) 0.005(3) -0.013(2) -0.001(3)
C26 0.060(3) 0.072(3) 0.061(3) 0.011(2) 0.030(2) 0.020(2)
C21 0.0294(17) 0.0285(17) 0.0378(17) 0.0007(14) 0.0087(14) 0.0024(13)
C22 0.039(2) 0.051(3) 0.050(2) -0.0022(19) 0.0015(18) -0.0024(19)
C23 0.051(3) 0.070(3) 0.049(2) -0.014(2) 0.021(2) 0.003(2)
C2 0.0270(15) 0.0250(15) 0.0140(12) 0.0013(11) 0.0020(11) -0.0027(12)
C1 0.0245(15) 0.0240(15) 0.0150(12) 0.0022(11) 0.0036(11) 0.0005(11)
C9 0.0277(15) 0.0186(14) 0.0162(12) 0.0021(11) 0.0023(11) -0.0007(11)
C14 0.0259(15) 0.0274(16) 0.0226(14) 0.0069(12) 0.0016(12) -0.0032(12)
C13 0.0363(19) 0.035(2) 0.0340(17) 0.0039(15) -0.0046(15) -0.0102(15)
C12 0.056(2) 0.0264(18) 0.0351(18) -0.0082(15) -0.0021(17) -0.0105(16)
C11 0.048(2) 0.0268(17) 0.0312(17) -0.0053(14) 0.0073(15) 0.0069(15)
C10 0.0293(16) 0.0244(15) 0.0210(13) -0.0024(12) 0.0036(12) 0.0031(12)
C18 0.0302(18) 0.039(2) 0.0328(17) -0.0061(15) 0.0059(14) 0.0076(15)
C19 0.038(2) 0.070(3) 0.055(2) 0.005(2) 0.0170(19) -0.005(2)
C20 0.041(2) 0.058(3) 0.055(2) 0.000(2) 0.0062(19) 0.020(2)
C15 0.0199(15) 0.043(2) 0.0305(16) 0.0033(15) 0.0026(12) -0.0016(14)
C17 0.042(2) 0.049(2) 0.049(2) 0.0104(19) 0.0068(18) 0.0157(19)
C16 0.047(3) 0.074(4) 0.105(4) 0.020(3) 0.044(3) -0.002(2)
C27 0.120(5) 0.057(4) 0.067(3) -0.011(3) -0.013(3) 0.003(3)
C28 0.110(4) 0.049(3) 0.0261(17) -0.0040(17) 0.015(2) -0.047(3)
C29 0.093(4) 0.0186(19) 0.034(2) 0.0122(16) 0.008(2) -0.005(2)

loop_
_atom_type_symbol
_atom_type_description
_atom_type_scat_dispersion_real
_atom_type_scat_dispersion_imag
_atom_type_scat_source
C C 0.0033 0.0016 'International Tables Vol C Tables 4.2.6.8 and 6.1.1.4'
H H 0.0000 0.0000 'International Tables Vol C Tables 4.2.6.8 and 6.1.1.4'
Cl Cl 0.1484 0.1585 'International Tables Vol C Tables 4.2.6.8 and 6.1.1.4'
I I -0.4742 1.8119 'International Tables Vol C Tables 4.2.6.8 and 6.1.1.4'
Ir Ir -1.4442 7.9887 'International Tables Vol C Tables 4.2.6.8 and 6.1.1.4'
N N 0.0061 0.0033 'International Tables Vol C Tables 4.2.6.8 and 6.1.1.4'
O O 0.0106 0.0060 'International Tables Vol C Tables 4.2.6.8 and 6.1.1.4'

loop_
_geom_angle_atom_site_label_1
_geom_angle_atom_site_label_2
_geom_angle_atom_site_label_3
_geom_angle
C1 Ir1 Cl1 85.03(9)
C28 Ir1 Cl1 90.15(19)
C28 Ir1 C1 175.2(2)
C28 Ir1 C29 91.4(2)
C29 Ir1 Cl1 178.10(14)
C29 Ir1 C1 93.42(15)
N2 N3 C3 120.1(2)
N2 N3 C2 112.0(2)
C2 N3 C3 127.6(2)
C8 C3 N3 117.3(3)
C4 C3 N3 118.3(3)
C4 C3 C8 124.3(3)
N3 N2 N1 103.1(2)
C3 C8 C21 123.0(3)
C7 C8 C3 116.4(3)
C7 C8 C21 120.6(3)
N2 N1 C1 114.9(2)
N2 N1 C9 116.9(2)
C1 N1 C9 128.2(2)
C8 C7 H7 119.3
C6 C7 C8 121.4(3)
C6 C7 H7 119.3
C7 C6 H6 119.8
C7 C6 C5 120.4(3)
C5 C6 H6 119.8
C6 C5 H5 119.3
C6 C5 C4 121.4(3)
C4 C5 H5 119.3
C3 C4 C5 116.0(3)
C3 C4 C24 123.2(3)
C5 C4 C24 120.8(3)
C4 C24 H24 107.8
C4 C24 C25 111.7(4)
C4 C24 C26 110.8(3)
C25 C24 H24 107.8
C26 C24 H24 107.8
C26 C24 C25 110.7(4)
C24 C25 H25A 109.5
C24 C25 H25B 109.5
C24 C25 H25C 109.5
H25A C25 H25B 109.5
H25A C25 H25C 109.5
H25B C25 H25C 109.5
C24 C26 H26A 109.5
C24 C26 H26B 109.5
C24 C26 H26C 109.5
H26A C26 H26B 109.5
H26A C26 H26C 109.5
H26B C26 H26C 109.5
C8 C21 H21 108.2
C8 C21 C22 110.1(3)
C8 C21 C23 111.7(3)
C22 C21 H21 108.2
C23 C21 H21 108.2
C23 C21 C22 110.3(3)
C21 C22 H22A 109.5
C21 C22 H22B 109.5
C21 C22 H22C 109.5
H22A C22 H22B 109.5
H22A C22 H22C 109.5
H22B C22 H22C 109.5
C21 C23 H23A 109.5
C21 C23 H23B 109.5
C21 C23 H23C 109.5
H23A C23 H23B 109.5
H23A C23 H23C 109.5
H23B C23 H23C 109.5
N3 C2 I1 122.8(2)
N3 C2 C1 107.9(2)
C1 C2 I1 129.2(2)
N1 C1 Ir1 127.9(2)
N1 C1 C2 102.0(2)
C2 C1 Ir1 129.2(2)
C14 C9 N1 118.2(3)
C14 C9 C10 123.8(3)
C10 C9 N1 118.0(3)
C9 C14 C15 121.5(3)
C13 C14 C9 116.6(3)
C13 C14 C15 121.8(3)
C14 C13 H13 119.4
C12 C13 C14 121.3(3)
C12 C13 H13 119.4
C13 C12 H12 119.9
C11 C12 C13 120.3(3)
C11 C12 H12 119.9
C12 C11 H11 119.2
C12 C11 C10 121.5(3)
C10 C11 H11 119.2
C9 C10 C18 122.8(3)
C11 C10 C9 116.6(3)
C11 C10 C18 120.5(3)
C10 C18 H18 107.9
C10 C18 C19 109.8(3)
C10 C18 C20 112.1(3)
C19 C18 H18 107.9
C20 C18 H18 107.9
C20 C18 C19 110.9(3)
C18 C19 H19A 109.5
C18 C19 H19B 109.5
C18 C19 H19C 109.5
H19A C19 H19B 109.5
H19A C19 H19C 109.5
H19B C19 H19C 109.5
C18 C20 H20A 109.5
C18 C20 H20B 109.5
C18 C20 H20C 109.5
H20A C20 H20B 109.5
H20A C20 H20C 109.5
H20B C20 H20C 109.5
C14 C15 H15 107.7
C14 C15 C16 112.7(3)
C17 C15 C14 110.1(3)
C17 C15 H15 107.7
C17 C15 C16 110.6(3)
C16 C15 H15 107.7
C15 C17 H17A 109.5
C15 C17 H17B 109.5
C15 C17 H17C 109.5
H17A C17 H17B 109.5
H17A C17 H17C 109.5
H17B C17 H17C 109.5
C15 C16 H16A 109.5
C15 C16 H16B 109.5
C15 C16 H16C 109.5
H16A C16 H16B 109.5
H16A C16 H16C 109.5
H16B C16 H16C 109.5
Cl3 C27 Cl2 115.1(3)
Cl3 C27 H27A 108.5
Cl3 C27 H27B 108.5
Cl2 C27 H27A 108.5
Cl2 C27 H27B 108.5
H27A C27 H27B 107.5
O1 C28 Ir1 179.6(5)
O2 C29 Ir1 174.3(6)

loop_
_geom_bond_atom_site_label_1
_geom_bond_atom_site_label_2
_geom_bond_distance
Ir1 Cl1 2.3507(14)
Ir1 C1 2.079(3)
Ir1 C28 1.883(4)
Ir1 C29 1.926(6)
Cl3 C27 1.709(5)
I1 C2 2.063(3)
O1 C28 1.132(5)
N3 C3 1.450(4)
N3 N2 1.328(3)
N3 C2 1.359(3)
C3 C8 1.400(5)
C3 C4 1.396(4)
N2 N1 1.337(3)
O2 C29 0.934(6)
Cl2 C27 1.727(6)
C8 C7 1.388(5)
C8 C21 1.517(5)
N1 C1 1.372(3)
N1 C9 1.452(4)
C7 H7 0.9500
C7 C6 1.380(5)
C6 H6 0.9500
C6 C5 1.380(5)
C5 H5 0.9500
C5 C4 1.397(5)
C4 C24 1.503(5)
C24 H24 1.0000
C24 C25 1.538(6)
C24 C26 1.523(6)
C25 H25A 0.9800
C25 H25B 0.9800
C25 H25C 0.9800
C26 H26A 0.9800
C26 H26B 0.9800
C26 H26C 0.9800
C21 H21 1.0000
C21 C22 1.535(5)
C21 C23 1.527(5)
C22 H22A 0.9800
C22 H22B 0.9800
C22 H22C 0.9800
C23 H23A 0.9800
C23 H23B 0.9800
C23 H23C 0.9800
C2 C1 1.383(4)
C9 C14 1.396(4)
C9 C10 1.398(4)
C14 C13 1.392(5)
C14 C15 1.519(5)
C13 H13 0.9500
C13 C12 1.383(6)
C12 H12 0.9500
C12 C11 1.374(5)
C11 H11 0.9500
C11 C10 1.390(5)
C10 C18 1.514(5)
C18 H18 1.0000
C18 C19 1.531(5)
C18 C20 1.524(5)
C19 H19A 0.9800
C19 H19B 0.9800
C19 H19C 0.9800
C20 H20A 0.9800
C20 H20B 0.9800
C20 H20C 0.9800
C15 H15 1.0000
C15 C17 1.513(5)
C15 C16 1.520(5)
C17 H17A 0.9800
C17 H17B 0.9800
C17 H17C 0.9800
C16 H16A 0.9800
C16 H16B 0.9800
C16 H16C 0.9800
C27 H27A 0.9900
C27 H27B 0.9900

loop_
_geom_torsion_atom_site_label_1
_geom_torsion_atom_site_label_2
_geom_torsion_atom_site_label_3
_geom_torsion_atom_site_label_4
_geom_torsion
I1 C2 C1 Ir1 13.7(4)
I1 C2 C1 N1 -176.9(2)
N3 C3 C8 C7 176.2(3)
N3 C3 C8 C21 -4.7(4)
N3 C3 C4 C5 -177.2(3)
N3 C3 C4 C24 4.3(4)
N3 N2 N1 C1 0.6(3)
N3 N2 N1 C9 -178.1(2)
N3 C2 C1 Ir1 -168.5(2)
N3 C2 C1 N1 1.0(3)
C3 N3 N2 N1 -174.3(2)
C3 N3 C2 I1 -8.8(4)
C3 N3 C2 C1 173.2(3)
C3 C8 C7 C6 1.1(5)
C3 C8 C21 C22 -114.6(4)
C3 C8 C21 C23 122.5(4)
C3 C4 C24 C25 -122.9(4)
C3 C4 C24 C26 113.2(4)
N2 N3 C3 C8 92.5(3)
N2 N3 C3 C4 -90.3(3)
N2 N3 C2 I1 177.31(19)
N2 N3 C2 C1 -0.7(3)
N2 N1 C1 Ir1 168.6(2)
N2 N1 C1 C2 -1.0(3)
N2 N1 C9 C14 -97.3(3)
N2 N1 C9 C10 79.5(3)
C8 C3 C4 C5 -0.3(5)
C8 C3 C4 C24 -178.8(3)
C8 C7 C6 C5 -0.3(5)
N1 C9 C14 C13 176.5(3)
N1 C9 C14 C15 0.3(4)
N1 C9 C10 C11 -176.5(3)
N1 C9 C10 C18 1.7(4)
C7 C8 C21 C22 64.5(4)
C7 C8 C21 C23 -58.5(4)
C7 C6 C5 C4 -0.9(5)
C6 C5 C4 C3 1.1(5)
C6 C5 C4 C24 179.7(3)
C5 C4 C24 C25 58.6(5)
C5 C4 C24 C26 -65.3(5)
C4 C3 C8 C7 -0.8(5)
C4 C3 C8 C21 178.3(3)
C21 C8 C7 C6 -178.0(3)
C2 N3 C3 C8 -80.9(4)
C2 N3 C3 C4 96.3(4)
C2 N3 N2 N1 0.0(3)
C1 N1 C9 C14 84.2(4)
C1 N1 C9 C10 -99.0(3)
C9 N1 C1 Ir1 -12.8(4)
C9 N1 C1 C2 177.5(3)
C9 C14 C13 C12 -0.2(5)
C9 C14 C15 C17 92.7(4)
C9 C14 C15 C16 -143.3(4)
C9 C10 C18 C19 -104.3(4)
C9 C10 C18 C20 131.9(3)
C14 C9 C10 C11 0.1(5)
C14 C9 C10 C18 178.3(3)
C14 C13 C12 C11 0.4(6)
C13 C14 C15 C17 -83.3(4)
C13 C14 C15 C16 40.7(5)
C13 C12 C11 C10 -0.4(6)
C12 C11 C10 C9 0.2(5)
C12 C11 C10 C18 -178.1(3)
C11 C10 C18 C19 73.9(4)
C11 C10 C18 C20 -49.9(4)
C10 C9 C14 C13 -0.1(4)
C10 C9 C14 C15 -176.3(3)
C15 C14 C13 C12 176.0(3)
